data_2208267
loop_
_publ_author_name
'Batsanov, Andrei S.'
'Lightfoot, Andrew P.'
'Twiddle, Steven J. R.'
'Whiting, Andrew'

_publ_section_title
;
 Bis(2,6-dimethylpyridyl)iodonium dibromoiodate
;
_journal_coeditor_code BT6812
_journal_issue 3
_journal_name_full 'Acta Crystallographica Section E'
_journal_page_first o901
_journal_page_last o902
_journal_paper_doi 10.1107/S1600536806003680
_journal_volume 62
_journal_year 2006
_chemical_formula_iupac 'C14 H18 I N2 +, Br2 I -'
_chemical_formula_moiety 'C14 H18 I N2 +, Br2 I -'
_chemical_formula_sum 'C14 H18 Br2 I2 N2'
_chemical_formula_weight 627.92
_chemical_melting_point 383.0(10)
_chemical_name_systematic
;
Bis(2,6-dimethylpyridyl)iodinium dibromoiodate
;
_space_group_IT_number 2
_symmetry_cell_setting triclinic
_symmetry_space_group_name_Hall '-P 1'
_symmetry_space_group_name_H-M 'P -1'
_atom_sites_solution_hydrogens geom
_atom_sites_solution_primary direct
_atom_sites_solution_secondary difmap
_audit_creation_method SHELXL-97
_cell_angle_alpha 99.090(10)
_cell_angle_beta 101.450(10)
_cell_angle_gamma 114.200(10)
_cell_formula_units_Z 1
_cell_length_a 7.5777(7)
_cell_length_b 8.2610(7)
_cell_length_c 8.5800(7)
_cell_measurement_reflns_used 3235
_cell_measurement_temperature 120(2)
_cell_measurement_theta_max 30.0
_cell_measurement_theta_min 2.5
_cell_volume 462.62(9)
_computing_cell_refinement SMART
_computing_data_collection 'SMART (Bruker, 2001)'
_computing_data_reduction 'SAINT (Bruker, 2001)'
_computing_molecular_graphics SHELXTL
_computing_publication_material SHELXTL
_computing_structure_refinement SHELXTL
_computing_structure_solution 'SHELXTL (Bruker, 2001)'
_diffrn_ambient_temperature 120(2)
_diffrn_detector_area_resol_mean 5.6
_diffrn_measured_fraction_theta_full 0.994
_diffrn_measured_fraction_theta_max 0.994
_diffrn_measurement_device_type 'Bruker SMART 6K CCD area-detector'
_diffrn_measurement_method \w
_diffrn_radiation_monochromator graphite
_diffrn_radiation_source 'fine-focus sealed tube'
_diffrn_radiation_type MoK\a
_diffrn_radiation_wavelength 0.71073
_diffrn_reflns_av_R_equivalents 0.0370
_diffrn_reflns_av_sigmaI/netI 0.0474
_diffrn_reflns_limit_h_max 10
_diffrn_reflns_limit_h_min -10
_diffrn_reflns_limit_k_max 11
_diffrn_reflns_limit_k_min -11
_diffrn_reflns_limit_l_max 12
_diffrn_reflns_limit_l_min -12
_diffrn_reflns_number 6548
_diffrn_reflns_theta_full 30.01
_diffrn_reflns_theta_max 30.01
_diffrn_reflns_theta_min 2.51
_diffrn_standards_number 0
_exptl_absorpt_coefficient_mu 7.711
_exptl_absorpt_correction_T_max 0.8611
_exptl_absorpt_correction_T_min 0.6365
_exptl_absorpt_correction_type multi-scan
_exptl_absorpt_process_details '(SADABS; Bruker, 2003)'
_exptl_crystal_colour orange
_exptl_crystal_density_diffrn 2.254
_exptl_crystal_density_method 'not measured'
_exptl_crystal_description block
_exptl_crystal_F_000 292
_exptl_crystal_size_max 0.10
_exptl_crystal_size_mid 0.08
_exptl_crystal_size_min 0.02
_refine_diff_density_max 2.539
_refine_diff_density_min -1.414
_refine_ls_extinction_method none
_refine_ls_goodness_of_fit_ref 0.990
_refine_ls_hydrogen_treatment constr
_refine_ls_matrix_type full
_refine_ls_number_parameters 98
_refine_ls_number_reflns 2693
_refine_ls_number_restraints 0
_refine_ls_restrained_S_all 0.990
_refine_ls_R_factor_all 0.0388
_refine_ls_R_factor_gt 0.0310
_refine_ls_shift/su_max 0.000
_refine_ls_shift/su_mean 0.000
_refine_ls_structure_factor_coef Fsqd
_refine_ls_weighting_details 'calc w = 1/[\s^2^(Fo^2^)+(0.0387P)^2^] where P = (Fo^2^+2Fc^2^)/3'
_refine_ls_weighting_scheme calc
_refine_ls_wR_factor_gt 0.0721
_refine_ls_wR_factor_ref 0.0759
_reflns_number_gt 2309
_reflns_number_total 2693
_reflns_threshold_expression I>2\s(I)
_cod_data_source_file bt6812.cif
_cod_data_source_block II
_cod_depositor_comments
;
The following automatic conversions were performed:
'_symmetry_cell_setting' value 'Triclinic' changed to 'triclinic'
according to '/home/saulius/struct/CIF-dictionaries/cif_core.dic'
dictionary named 'cif_core.dic' version 2.4.1 from 2010-06-29.

Automatic conversion script
Id: cif_fix_enum 1527 2010-12-29 10:47:43Z saulius 

The following automatic conversions were performed:

'_symmetry_cell_setting' value 'Triclinic' changed to 'triclinic'
according to /home/saulius/struct/CIF-dictionaries/cif_core.dic
dictionary named 'cif_core.dic' version 2.4.1 from 2010-06-29.

Automatic conversion script
Id: cif_fix_values 1715 2011-07-08 13:25:40Z adriana 
;
_cod_original_cell_volume 462.60(10)
_cod_database_code 2208267
_cod_database_fobs_code 2208267

loop_
_symmetry_equiv_pos_as_xyz
'x, y, z'
'-x, -y, -z'

loop_
_atom_site_label
_atom_site_fract_x
_atom_site_fract_y
_atom_site_fract_z
_atom_site_U_iso_or_equiv
_atom_site_adp_type
_atom_site_calc_flag
_atom_site_refinement_flags
_atom_site_occupancy
_atom_site_type_symbol
I1 0.5000 0.5000 0.5000 0.01576(9) Uani d S 1 I
I2 0.0000 0.0000 0.5000 0.01764(9) Uani d S 1 I
Br -0.12080(6) 0.18586(6) 0.30774(5) 0.02574(10) Uani d . 1 Br
N 0.3548(4) 0.4793(4) 0.2315(3) 0.0157(5) Uani d . 1 N
C1 0.3316(6) 0.1696(5) 0.1580(5) 0.0237(8) Uani d . 1 C
H11 0.4749 0.2085 0.2109 0.028(7) Uiso d R 1 H
H12 0.2822 0.0684 0.0584 0.028(7) Uiso d R 1 H
H13 0.2535 0.1279 0.2347 0.028(7) Uiso d R 1 H
C2 0.3060(5) 0.3288(5) 0.1115(4) 0.0186(7) Uani d . 1 C
C3 0.2344(5) 0.3203(5) -0.0527(4) 0.0225(7) Uani d . 1 C
H3 0.2021 0.2140 -0.1366 0.027 Uiso d R 1 H
C4 0.2092(6) 0.4668(6) -0.0944(4) 0.0230(7) Uani d . 1 C
H4 0.1604 0.4626 -0.2066 0.028 Uiso d R 1 H
C5 0.2572(5) 0.6189(5) 0.0308(4) 0.0210(7) Uani d . 1 C
H5 0.2416 0.7207 0.0046 0.025 Uiso d R 1 H
C6 0.3291(5) 0.6239(5) 0.1946(4) 0.0173(6) Uani d . 1 C
C7 0.3721(6) 0.7836(6) 0.3326(5) 0.0256(8) Uani d . 1 C
H71 0.2964 0.7385 0.4099 0.033(7) Uiso d R 1 H
H72 0.3305 0.8685 0.2873 0.033(7) Uiso d R 1 H
H73 0.5173 0.8483 0.3908 0.033(7) Uiso d R 1 H

loop_
_atom_site_aniso_label
_atom_site_aniso_U_11
_atom_site_aniso_U_22
_atom_site_aniso_U_33
_atom_site_aniso_U_12
_atom_site_aniso_U_13
_atom_site_aniso_U_23
I1 0.01858(15) 0.01675(16) 0.01325(15) 0.00838(12) 0.00566(11) 0.00521(11)
I2 0.01924(16) 0.02170(17) 0.01317(15) 0.01004(13) 0.00530(11) 0.00509(12)
Br 0.0292(2) 0.0335(2) 0.02382(19) 0.01926(17) 0.01002(15) 0.01507(16)
N 0.0171(13) 0.0173(14) 0.0139(13) 0.0083(11) 0.0056(10) 0.0051(11)
C1 0.036(2) 0.0186(18) 0.0163(17) 0.0139(16) 0.0061(15) 0.0035(14)
C2 0.0186(16) 0.0225(18) 0.0160(16) 0.0097(14) 0.0073(13) 0.0051(13)
C3 0.0237(18) 0.026(2) 0.0155(16) 0.0114(15) 0.0044(13) 0.0023(14)
C4 0.0255(18) 0.031(2) 0.0155(16) 0.0143(16) 0.0065(14) 0.0100(15)
C5 0.0235(17) 0.0264(19) 0.0196(17) 0.0141(15) 0.0087(14) 0.0123(15)
C6 0.0201(16) 0.0201(17) 0.0163(16) 0.0107(14) 0.0101(13) 0.0065(13)
C7 0.033(2) 0.028(2) 0.0201(18) 0.0191(17) 0.0072(15) 0.0059(15)

loop_
_atom_type_symbol
_atom_type_description
_atom_type_scat_dispersion_real
_atom_type_scat_dispersion_imag
_atom_type_scat_source
C C 0.0033 0.0016 'International Tables Vol C Tables 4.2.6.8 and 6.1.1.4'
H H 0.0000 0.0000 'International Tables Vol C Tables 4.2.6.8 and 6.1.1.4'
N N 0.0061 0.0033 'International Tables Vol C Tables 4.2.6.8 and 6.1.1.4'
Br Br -0.2901 2.4595 'International Tables Vol C Tables 4.2.6.8 and 6.1.1.4'
I I -0.4742 1.8119 'International Tables Vol C Tables 4.2.6.8 and 6.1.1.4'

loop_
_geom_angle_atom_site_label_1
_geom_angle_atom_site_label_2
_geom_angle_atom_site_label_3
_geom_angle_site_symmetry_1
_geom_angle_site_symmetry_3
_geom_angle
N I1 N 2_666 . 180.0
Br I2 Br . 2_556 179.999(12)
C2 N C6 . . 120.8(3)
C2 N I1 . . 119.8(2)
C6 N I1 . . 119.4(2)
C2 C1 H11 . . 109.7
C2 C1 H12 . . 109.3
H11 C1 H12 . . 109.5
C2 C1 H13 . . 109.4
H11 C1 H13 . . 109.5
H12 C1 H13 . . 109.5
N C2 C3 . . 120.7(3)
N C2 C1 . . 119.0(3)
C3 C2 C1 . . 120.3(3)
C2 C3 C4 . . 119.9(3)
C2 C3 H3 . . 120.0
C4 C3 H3 . . 120.1
C5 C4 C3 . . 118.6(3)
C5 C4 H4 . . 120.8
C3 C4 H4 . . 120.7
C4 C5 C6 . . 120.3(3)
C4 C5 H5 . . 119.7
C6 C5 H5 . . 120.0
N C6 C5 . . 119.8(3)
N C6 C7 . . 119.1(3)
C5 C6 C7 . . 121.1(3)
C6 C7 H71 . . 109.5
C6 C7 H72 . . 109.4
H71 C7 H72 . . 109.5
C6 C7 H73 . . 109.6
H71 C7 H73 . . 109.5
H72 C7 H73 . . 109.5

loop_
_geom_bond_atom_site_label_1
_geom_bond_atom_site_label_2
_geom_bond_site_symmetry_2
_geom_bond_distance
I1 N 2_666 2.294(3)
I1 N . 2.294(3)
I2 Br . 2.6962(4)
I2 Br 2_556 2.6962(4)
N C2 . 1.345(5)
N C6 . 1.361(4)
C1 C2 . 1.507(5)
C1 H11 . 0.9801
C1 H12 . 0.9800
C1 H13 . 0.9800
C2 C3 . 1.385(5)
C3 C4 . 1.389(5)
C3 H3 . 0.9500
C4 C5 . 1.382(5)
C4 H4 . 0.9500
C5 C6 . 1.390(5)
C5 H5 . 0.9500
C6 C7 . 1.500(5)
C7 H71 . 0.9800
C7 H72 . 0.9800
C7 H73 . 0.9801
